data_1520177
loop_
_publ_author_name
'Huth, Susanne L.'
'Threlfall, Terry L.'
'Hursthouse, Michael B.'

_publ_section_title
;
 N,N'-bis(4-Methoxyphenyl)urea
;
_journal_name_full 'Crystal Structure Report Archive'
_journal_page_first 680
_journal_year 2008
_chemical_formula_sum 'C15 H16 N2 O3'
_chemical_formula_weight 272.30
_chemical_name_systematic
;
N,N'-bis(4-Methoxyphenyl)urea
;
_space_group_IT_number 2
_symmetry_cell_setting triclinic
_symmetry_space_group_name_Hall '-P 1'
_symmetry_space_group_name_H-M 'P -1'
_atom_sites_solution_hydrogens geom
_atom_sites_solution_primary direct
_atom_sites_solution_secondary difmap
_cell_angle_alpha 64.502(2)
_cell_angle_beta 87.652(2)
_cell_angle_gamma 76.670(2)
_cell_formula_units_Z 4
_cell_length_a 9.2339(3)
_cell_length_b 11.9540(4)
_cell_length_c 13.4630(4)
_cell_measurement_reflns_used 26360
_cell_measurement_temperature 120(2)
_cell_measurement_theta_max 27.48
_cell_measurement_theta_min 2.91
_cell_volume 1302.32(8)
_computing_cell_refinement 'DENZO (Otwinowski & Minor, 1997) & COLLECT (Hooft, R.W.W., 1998)'
_computing_data_collection 'COLLECT (Hooft, R.W.W., 1998)'
_computing_data_reduction 'DENZO (Otwinowski & Minor, 1997) & COLLECT (Hooft, R.W.W., 1998)'
_computing_structure_refinement 'SHELXL-97 (Sheldrick, 1997)'
_computing_structure_solution 'SHEXLS-97 (Sheldrick, 1997)'
_diffrn_ambient_temperature 120(2)
_diffrn_measured_fraction_theta_full 0.991
_diffrn_measured_fraction_theta_max 0.991
_diffrn_measurement_device_type 'Bruker-Nonius APEX II CCD camera on \k-goniostat'
_diffrn_measurement_method '\f & \w scans'
_diffrn_radiation_monochromator '10cm confocal mirrors'
_diffrn_radiation_source 'Bruker-Nonius FR591 rotating anode'
_diffrn_radiation_type MoK\a
_diffrn_radiation_wavelength 0.71073
_diffrn_reflns_av_R_equivalents 0.0517
_diffrn_reflns_av_sigmaI/netI 0.0556
_diffrn_reflns_limit_h_max 11
_diffrn_reflns_limit_h_min -11
_diffrn_reflns_limit_k_max 15
_diffrn_reflns_limit_k_min -15
_diffrn_reflns_limit_l_max 17
_diffrn_reflns_limit_l_min -17
_diffrn_reflns_number 22851
_diffrn_reflns_theta_full 27.50
_diffrn_reflns_theta_max 27.50
_diffrn_reflns_theta_min 3.07
_exptl_absorpt_coefficient_mu 0.098
_exptl_absorpt_correction_T_max 0.9990
_exptl_absorpt_correction_T_min 0.9712
_exptl_absorpt_correction_type multi-scan
_exptl_absorpt_process_details 'SADABS 2007/2 (Sheldrick, G.M., 2007)'
_exptl_crystal_colour colourless
_exptl_crystal_density_diffrn 1.389
_exptl_crystal_density_method 'not measured'
_exptl_crystal_description 'cut plate'
_exptl_crystal_F_000 576
_exptl_crystal_size_max 0.30
_exptl_crystal_size_mid 0.02
_exptl_crystal_size_min 0.01
_refine_diff_density_max 0.262
_refine_diff_density_min -0.282
_refine_diff_density_rms 0.059
_refine_ls_extinction_method none
_refine_ls_goodness_of_fit_ref 1.103
_refine_ls_hydrogen_treatment mixed
_refine_ls_matrix_type full
_refine_ls_number_parameters 381
_refine_ls_number_reflns 5928
_refine_ls_number_restraints 4
_refine_ls_restrained_S_all 1.103
_refine_ls_R_factor_all 0.1118
_refine_ls_R_factor_gt 0.0731
_refine_ls_shift/su_max 0.000
_refine_ls_shift/su_mean 0.000
_refine_ls_structure_factor_coef Fsqd
_refine_ls_weighting_details 'calc w=1/[\s^2^(Fo^2^)+(0.0185P)^2^+1.9275P] where P=(Fo^2^+2Fc^2^)/3'
_refine_ls_weighting_scheme calc
_refine_ls_wR_factor_gt 0.1284
_refine_ls_wR_factor_ref 0.1485
_reflns_number_gt 4217
_reflns_number_total 5928
_reflns_threshold_expression >2sigma(I)
_cod_data_source_file eCrystal-680.cif
_cod_data_source_block 2008lsh022
_cod_depositor_comments
;
Citation :
Huth, Susanne L. and Threlfall, Terry L. and Hursthouse, Michael B. (2008) 
University of Southampton, Crystal Structure Report Archive. 
(doi:10.5258/ecrystals/680)

More at:
http://ecrystals.chem.soton.ac.uk/680/

The following automatic conversions were performed:

'_symmetry_cell_setting' value 'Triclinic' changed to 'triclinic'
according to the built-in table from CIF Core dictionary named
'cif_core.dic' version 2.4.1 from 2010-06-29.

Automatic conversion script
Id: cif_fix_values 3392 2015-05-12 13:50:21Z andrius 
;
_cod_original_cell_volume 1302.32(7)
_cod_original_sg_symbol_H-M P-1
_cod_database_code 1520177

loop_
_symmetry_equiv_pos_as_xyz
'x, y, z'
'-x, -y, -z'

loop_
_atom_site_label
_atom_site_type_symbol
_atom_site_fract_x
_atom_site_fract_y
_atom_site_fract_z
_atom_site_U_iso_or_equiv
_atom_site_adp_type
_atom_site_occupancy
_atom_site_symmetry_multiplicity
_atom_site_calc_flag
_atom_site_refinement_flags
_atom_site_disorder_assembly
_atom_site_disorder_group
C1 C 0.2574(3) 0.3337(2) 0.1626(2) 0.0229(5) Uani 1 1 d . . .
C2 C 0.1692(3) 0.3926(2) 0.0656(2) 0.0257(6) Uani 1 1 d . . .
H2 H 0.1383 0.4830 0.0306 0.031 Uiso 1 1 calc R . .
C3 C 0.1243(3) 0.3220(2) 0.0177(2) 0.0254(5) Uani 1 1 d . . .
H3 H 0.0627 0.3639 -0.0490 0.030 Uiso 1 1 calc R . .
C4 C 0.1709(3) 0.1900(3) 0.0685(2) 0.0258(6) Uani 1 1 d . . .
C5 C 0.2644(3) 0.1308(3) 0.1640(2) 0.0301(6) Uani 1 1 d . . .
H5 H 0.2997 0.0407 0.1973 0.036 Uiso 1 1 calc R . .
C6 C 0.3069(3) 0.2018(3) 0.2114(2) 0.0286(6) Uani 1 1 d . . .
H6 H 0.3701 0.1601 0.2772 0.034 Uiso 1 1 calc R . .
C7 C 0.1990(3) 0.4863(2) 0.2429(2) 0.0210(5) Uani 1 1 d . . .
C8 C 0.1792(3) 0.6409(2) 0.3229(2) 0.0212(5) Uani 1 1 d . . .
C9 C 0.0549(3) 0.6196(2) 0.3830(2) 0.0229(5) Uani 1 1 d . . .
H9 H 0.0154 0.5495 0.3916 0.028 Uiso 1 1 calc R . .
C10 C -0.0129(3) 0.6994(2) 0.4310(2) 0.0241(5) Uani 1 1 d . . .
H10 H -0.0989 0.6843 0.4711 0.029 Uiso 1 1 calc R . .
C11 C 0.0452(3) 0.8007(2) 0.4203(2) 0.0252(5) Uani 1 1 d . . .
C12 C 0.1706(3) 0.8217(3) 0.3608(2) 0.0304(6) Uani 1 1 d . . .
H12 H 0.2115 0.8907 0.3534 0.036 Uiso 1 1 calc R . .
C13 C 0.2361(3) 0.7437(3) 0.3124(2) 0.0281(6) Uani 1 1 d . . .
H13 H 0.3212 0.7599 0.2714 0.034 Uiso 1 1 calc R . .
C14 C 0.0263(3) 0.1687(3) -0.0631(2) 0.0332(6) Uani 1 1 d . . .
H14A H -0.0663 0.2128 -0.0445 0.050 Uiso 1 1 calc R . .
H14B H 0.0062 0.1025 -0.0813 0.050 Uiso 1 1 calc R . .
H14C H 0.0657 0.2301 -0.1267 0.050 Uiso 1 1 calc R . .
C15 C -0.1263(3) 0.8559(3) 0.5385(2) 0.0331(6) Uani 1 1 d . . .
H15A H -0.2156 0.8617 0.4980 0.050 Uiso 1 1 calc R . .
H15B H -0.1495 0.9172 0.5706 0.050 Uiso 1 1 calc R . .
H15C H -0.0936 0.7694 0.5976 0.050 Uiso 1 1 calc R . .
N1 N 0.3010(2) 0.4083(2) 0.21042(18) 0.0234(5) Uani 1 1 d D . .
N2 N 0.2572(2) 0.5602(2) 0.27607(17) 0.0221(4) Uani 1 1 d D . .
O1 O 0.06466(18) 0.48790(17) 0.24199(15) 0.0260(4) Uani 1 1 d . . .
O2 O 0.1337(2) 0.11126(18) 0.02934(16) 0.0357(5) Uani 1 1 d . . .
O3 O -0.0108(2) 0.88410(18) 0.46539(16) 0.0326(5) Uani 1 1 d . . .
H1N H 0.393(2) 0.410(3) 0.212(2) 0.025(7) Uiso 1 1 d D . .
H2N H 0.352(2) 0.556(3) 0.269(2) 0.030(8) Uiso 1 1 d D . .
C21 C 0.7634(3) 0.3212(2) 0.1857(2) 0.0233(5) Uani 1 1 d . . .
C22 C 0.6573(3) 0.3674(3) 0.0997(2) 0.0271(6) Uani 1 1 d . . .
H22 H 0.6064 0.4549 0.0687 0.033 Uiso 1 1 calc R . .
C23 C 0.6233(3) 0.2882(3) 0.0575(2) 0.0269(6) Uani 1 1 d . . .
H23 H 0.5485 0.3208 -0.0008 0.032 Uiso 1 1 calc R . .
C24 C 0.6999(3) 0.1608(3) 0.1014(2) 0.0265(6) Uani 1 1 d . . .
C25 C 0.8072(3) 0.1129(3) 0.1883(2) 0.0290(6) Uani 1 1 d . . .
H25 H 0.8591 0.0257 0.2187 0.035 Uiso 1 1 calc R . .
C26 C 0.8382(3) 0.1928(3) 0.2304(2) 0.0278(6) Uani 1 1 d . . .
H26 H 0.9109 0.1598 0.2902 0.033 Uiso 1 1 calc R . .
C27 C 0.6989(3) 0.4882(2) 0.2501(2) 0.0227(5) Uani 1 1 d . . .
C28 C 0.6765(3) 0.6520(2) 0.3175(2) 0.0215(5) Uani 1 1 d . . .
C29 C 0.6261(3) 0.5996(2) 0.4222(2) 0.0240(5) Uani 1 1 d . . .
H29 H 0.6406 0.5097 0.4612 0.029 Uiso 1 1 calc R . .
C30 C 0.5543(3) 0.6772(2) 0.4711(2) 0.0252(5) Uani 1 1 d . . .
H30 H 0.5186 0.6406 0.5425 0.030 Uiso 1 1 calc R . .
C31 C 0.5352(3) 0.8087(2) 0.4147(2) 0.0239(5) Uani 1 1 d . . .
C32 C 0.5868(3) 0.8615(2) 0.3098(2) 0.0249(5) Uani 1 1 d . . .
H32 H 0.5747 0.9513 0.2716 0.030 Uiso 1 1 calc R . .
C33 C 0.6558(3) 0.7839(2) 0.2610(2) 0.0250(5) Uani 1 1 d . . .
H33 H 0.6890 0.8206 0.1888 0.030 Uiso 1 1 calc R . .
C34 C 0.5853(4) 0.1282(3) -0.0353(2) 0.0381(7) Uani 1 1 d . . .
H34A H 0.4826 0.1610 -0.0218 0.057 Uiso 1 1 calc R . .
H34B H 0.5874 0.0616 -0.0597 0.057 Uiso 1 1 calc R . .
H34C H 0.6221 0.1979 -0.0926 0.057 Uiso 1 1 calc R . .
C35 C 0.4066(3) 0.8429(3) 0.5605(2) 0.0342(6) Uani 1 1 d . . .
H35A H 0.3247 0.8054 0.5560 0.051 Uiso 1 1 calc R . .
H35B H 0.3693 0.9111 0.5837 0.051 Uiso 1 1 calc R . .
H35C H 0.4851 0.7769 0.6144 0.051 Uiso 1 1 calc R . .
N3 N 0.8013(2) 0.4032(2) 0.22603(19) 0.0253(5) Uani 1 1 d D . .
N4 N 0.7561(2) 0.5722(2) 0.26969(19) 0.0246(5) Uani 1 1 d D . .
O4 O 0.56435(19) 0.48852(19) 0.25389(16) 0.0314(4) Uani 1 1 d . . .
O5 O 0.6774(2) 0.07630(18) 0.06356(15) 0.0331(5) Uani 1 1 d . . .
O6 O 0.4662(2) 0.89439(17) 0.45470(15) 0.0292(4) Uani 1 1 d . . .
H3N H 0.895(2) 0.403(3) 0.229(2) 0.030(8) Uiso 1 1 d D . .
H4N H 0.851(2) 0.568(3) 0.262(2) 0.030(8) Uiso 1 1 d D . .

loop_
_atom_site_aniso_label
_atom_site_aniso_U_11
_atom_site_aniso_U_22
_atom_site_aniso_U_33
_atom_site_aniso_U_23
_atom_site_aniso_U_13
_atom_site_aniso_U_12
C1 0.0195(12) 0.0277(13) 0.0259(13) -0.0154(11) 0.0069(10) -0.0072(10)
C2 0.0245(13) 0.0220(13) 0.0302(14) -0.0111(11) 0.0036(11) -0.0056(10)
C3 0.0217(12) 0.0269(14) 0.0261(13) -0.0111(11) -0.0017(10) -0.0033(10)
C4 0.0264(13) 0.0273(14) 0.0297(14) -0.0175(12) 0.0059(11) -0.0075(11)
C5 0.0338(14) 0.0213(13) 0.0325(15) -0.0109(12) -0.0007(12) -0.0025(11)
C6 0.0276(13) 0.0300(14) 0.0281(14) -0.0139(12) 0.0010(11) -0.0040(11)
C7 0.0177(11) 0.0239(13) 0.0226(12) -0.0110(10) 0.0017(10) -0.0049(10)
C8 0.0181(11) 0.0236(13) 0.0231(12) -0.0110(10) -0.0005(10) -0.0049(10)
C9 0.0208(12) 0.0240(13) 0.0266(13) -0.0121(11) 0.0023(10) -0.0079(10)
C10 0.0200(12) 0.0271(13) 0.0264(13) -0.0126(11) 0.0028(10) -0.0063(10)
C11 0.0280(13) 0.0250(13) 0.0256(13) -0.0147(11) -0.0002(11) -0.0039(11)
C12 0.0346(15) 0.0334(15) 0.0344(15) -0.0204(13) 0.0071(12) -0.0181(13)
C13 0.0267(13) 0.0331(15) 0.0308(14) -0.0163(12) 0.0073(11) -0.0147(12)
C14 0.0345(15) 0.0390(16) 0.0339(15) -0.0212(13) 0.0025(12) -0.0126(13)
C15 0.0284(14) 0.0391(17) 0.0415(16) -0.0277(14) 0.0066(12) -0.0057(12)
N1 0.0141(10) 0.0282(12) 0.0340(12) -0.0186(10) 0.0041(9) -0.0062(9)
N2 0.0140(10) 0.0277(11) 0.0291(11) -0.0163(10) 0.0023(9) -0.0054(9)
O1 0.0145(8) 0.0354(10) 0.0374(10) -0.0236(9) 0.0042(7) -0.0077(7)
O2 0.0455(12) 0.0293(11) 0.0374(11) -0.0190(9) -0.0042(9) -0.0080(9)
O3 0.0364(11) 0.0314(11) 0.0406(11) -0.0244(9) 0.0103(9) -0.0111(9)
C21 0.0193(12) 0.0276(14) 0.0285(13) -0.0152(11) 0.0064(10) -0.0103(10)
C22 0.0245(13) 0.0232(13) 0.0338(15) -0.0134(12) 0.0015(11) -0.0039(11)
C23 0.0227(13) 0.0306(15) 0.0283(14) -0.0135(12) 0.0009(11) -0.0062(11)
C24 0.0308(14) 0.0269(14) 0.0269(13) -0.0152(11) 0.0082(11) -0.0105(11)
C25 0.0307(14) 0.0235(13) 0.0322(14) -0.0128(12) 0.0017(12) -0.0038(11)
C26 0.0252(13) 0.0289(14) 0.0291(14) -0.0141(12) 0.0010(11) -0.0028(11)
C27 0.0176(12) 0.0263(13) 0.0263(13) -0.0127(11) 0.0021(10) -0.0066(10)
C28 0.0148(11) 0.0262(13) 0.0286(13) -0.0159(11) 0.0038(10) -0.0066(10)
C29 0.0201(12) 0.0223(13) 0.0299(13) -0.0106(11) -0.0031(10) -0.0057(10)
C30 0.0257(13) 0.0275(14) 0.0250(13) -0.0125(11) 0.0021(10) -0.0089(11)
C31 0.0187(12) 0.0274(14) 0.0307(14) -0.0169(12) -0.0004(10) -0.0058(10)
C32 0.0237(12) 0.0205(13) 0.0303(14) -0.0098(11) 0.0013(11) -0.0072(10)
C33 0.0213(12) 0.0269(14) 0.0260(13) -0.0100(11) 0.0020(10) -0.0073(11)
C34 0.0493(18) 0.0395(17) 0.0347(16) -0.0219(14) 0.0034(14) -0.0159(14)
C35 0.0403(16) 0.0366(16) 0.0284(14) -0.0187(13) 0.0041(12) -0.0049(13)
N3 0.0132(10) 0.0294(12) 0.0404(13) -0.0217(11) 0.0038(9) -0.0053(9)
N4 0.0157(10) 0.0283(12) 0.0358(12) -0.0186(10) 0.0050(9) -0.0075(9)
O4 0.0170(9) 0.0427(12) 0.0483(12) -0.0311(10) 0.0062(8) -0.0100(8)
O5 0.0448(12) 0.0282(10) 0.0311(10) -0.0168(9) 0.0020(9) -0.0092(9)
O6 0.0310(10) 0.0270(10) 0.0347(10) -0.0186(9) 0.0055(8) -0.0066(8)

loop_
_atom_type_symbol
_atom_type_description
_atom_type_scat_dispersion_real
_atom_type_scat_dispersion_imag
_atom_type_scat_source
C C 0.0033 0.0016 'International Tables Vol C Tables 4.2.6.8 and 6.1.1.4'
H H 0.0000 0.0000 'International Tables Vol C Tables 4.2.6.8 and 6.1.1.4'
N N 0.0061 0.0033 'International Tables Vol C Tables 4.2.6.8 and 6.1.1.4'
O O 0.0106 0.0060 'International Tables Vol C Tables 4.2.6.8 and 6.1.1.4'

loop_
_geom_angle_atom_site_label_1
_geom_angle_atom_site_label_2
_geom_angle_atom_site_label_3
_geom_angle
_geom_angle_site_symmetry_1
_geom_angle_site_symmetry_3
C2 C1 C6 119.2(2) . .
C2 C1 N1 120.2(2) . .
C6 C1 N1 120.6(2) . .
C1 C2 C3 121.3(2) . .
C1 C2 H2 119.3 . .
C3 C2 H2 119.3 . .
C4 C3 C2 119.1(2) . .
C4 C3 H3 120.4 . .
C2 C3 H3 120.4 . .
O2 C4 C3 124.3(2) . .
O2 C4 C5 116.2(2) . .
C3 C4 C5 119.6(2) . .
C6 C5 C4 120.7(2) . .
C6 C5 H5 119.7 . .
C4 C5 H5 119.7 . .
C5 C6 C1 120.1(2) . .
C5 C6 H6 120.0 . .
C1 C6 H6 120.0 . .
O1 C7 N2 123.6(2) . .
O1 C7 N1 121.7(2) . .
N2 C7 N1 114.7(2) . .
C9 C8 C13 118.4(2) . .
C9 C8 N2 123.7(2) . .
C13 C8 N2 117.8(2) . .
C8 C9 C10 121.0(2) . .
C8 C9 H9 119.5 . .
C10 C9 H9 119.5 . .
C11 C10 C9 120.0(2) . .
C11 C10 H10 120.0 . .
C9 C10 H10 120.0 . .
O3 C11 C10 125.0(2) . .
O3 C11 C12 115.8(2) . .
C10 C11 C12 119.1(2) . .
C13 C12 C11 120.7(2) . .
C13 C12 H12 119.7 . .
C11 C12 H12 119.7 . .
C12 C13 C8 120.8(2) . .
C12 C13 H13 119.6 . .
C8 C13 H13 119.6 . .
O2 C14 H14A 109.5 . .
O2 C14 H14B 109.5 . .
H14A C14 H14B 109.5 . .
O2 C14 H14C 109.5 . .
H14A C14 H14C 109.5 . .
H14B C14 H14C 109.5 . .
O3 C15 H15A 109.5 . .
O3 C15 H15B 109.5 . .
H15A C15 H15B 109.5 . .
O3 C15 H15C 109.5 . .
H15A C15 H15C 109.5 . .
H15B C15 H15C 109.5 . .
C7 N1 C1 122.0(2) . .
C7 N1 H1N 119.2(19) . .
C1 N1 H1N 118.5(19) . .
C7 N2 C8 126.4(2) . .
C7 N2 H2N 117(2) . .
C8 N2 H2N 117(2) . .
C4 O2 C14 117.3(2) . .
C11 O3 C15 117.4(2) . .
C22 C21 C26 119.1(2) . .
C22 C21 N3 121.0(2) . .
C26 C21 N3 119.9(2) . .
C21 C22 C23 121.1(2) . .
C21 C22 H22 119.4 . .
C23 C22 H22 119.4 . .
C24 C23 C22 119.4(2) . .
C24 C23 H23 120.3 . .
C22 C23 H23 120.3 . .
O5 C24 C23 123.7(2) . .
O5 C24 C25 116.2(2) . .
C23 C24 C25 120.1(2) . .
C26 C25 C24 119.8(2) . .
C26 C25 H25 120.1 . .
C24 C25 H25 120.1 . .
C25 C26 C21 120.5(2) . .
C25 C26 H26 119.7 . .
C21 C26 H26 119.7 . .
O4 C27 N4 122.9(2) . .
O4 C27 N3 122.6(2) . .
N4 C27 N3 114.5(2) . .
C29 C28 C33 119.4(2) . .
C29 C28 N4 120.6(2) . .
C33 C28 N4 119.9(2) . .
C28 C29 C30 120.7(2) . .
C28 C29 H29 119.6 . .
C30 C29 H29 119.6 . .
C31 C30 C29 119.6(2) . .
C31 C30 H30 120.2 . .
C29 C30 H30 120.2 . .
O6 C31 C30 124.6(2) . .
O6 C31 C32 115.6(2) . .
C30 C31 C32 119.8(2) . .
C33 C32 C31 120.3(2) . .
C33 C32 H32 119.9 . .
C31 C32 H32 119.9 . .
C32 C33 C28 120.2(2) . .
C32 C33 H33 119.9 . .
C28 C33 H33 119.9 . .
O5 C34 H34A 109.5 . .
O5 C34 H34B 109.5 . .
H34A C34 H34B 109.5 . .
O5 C34 H34C 109.5 . .
H34A C34 H34C 109.5 . .
H34B C34 H34C 109.5 . .
O6 C35 H35A 109.5 . .
O6 C35 H35B 109.5 . .
H35A C35 H35B 109.5 . .
O6 C35 H35C 109.5 . .
H35A C35 H35C 109.5 . .
H35B C35 H35C 109.5 . .
C27 N3 C21 123.6(2) . .
C27 N3 H3N 119.5(19) . .
C21 N3 H3N 116.6(19) . .
C27 N4 C28 124.0(2) . .
C27 N4 H4N 117(2) . .
C28 N4 H4N 118(2) . .
C24 O5 C34 116.5(2) . .
C31 O6 C35 116.7(2) . .

loop_
_geom_bond_atom_site_label_1
_geom_bond_atom_site_label_2
_geom_bond_distance
_geom_bond_site_symmetry_2
C1 C2 1.376(4) .
C1 C6 1.388(4) .
C1 N1 1.433(3) .
C2 C3 1.397(4) .
C2 H2 0.9500 .
C3 C4 1.387(4) .
C3 H3 0.9500 .
C4 O2 1.370(3) .
C4 C5 1.388(4) .
C5 C6 1.385(4) .
C5 H5 0.9500 .
C6 H6 0.9500 .
C7 O1 1.237(3) .
C7 N2 1.359(3) .
C7 N1 1.364(3) .
C8 C9 1.385(3) .
C8 C13 1.396(3) .
C8 N2 1.418(3) .
C9 C10 1.393(4) .
C9 H9 0.9500 .
C10 C11 1.385(4) .
C10 H10 0.9500 .
C11 O3 1.374(3) .
C11 C12 1.390(4) .
C12 C13 1.374(4) .
C12 H12 0.9500 .
C13 H13 0.9500 .
C14 O2 1.433(3) .
C14 H14A 0.9800 .
C14 H14B 0.9800 .
C14 H14C 0.9800 .
C15 O3 1.419(3) .
C15 H15A 0.9800 .
C15 H15B 0.9800 .
C15 H15C 0.9800 .
N1 H1N 0.851(17) .
N2 H2N 0.868(17) .
C21 C22 1.378(4) .
C21 C26 1.395(4) .
C21 N3 1.417(3) .
C22 C23 1.390(4) .
C22 H22 0.9500 .
C23 C24 1.389(4) .
C23 H23 0.9500 .
C24 O5 1.369(3) .
C24 C25 1.391(4) .
C25 C26 1.385(4) .
C25 H25 0.9500 .
C26 H26 0.9500 .
C27 O4 1.241(3) .
C27 N4 1.357(3) .
C27 N3 1.359(3) .
C28 C29 1.385(4) .
C28 C33 1.393(4) .
C28 N4 1.425(3) .
C29 C30 1.392(4) .
C29 H29 0.9500 .
C30 C31 1.390(4) .
C30 H30 0.9500 .
C31 O6 1.376(3) .
C31 C32 1.391(4) .
C32 C33 1.385(4) .
C32 H32 0.9500 .
C33 H33 0.9500 .
C34 O5 1.421(3) .
C34 H34A 0.9800 .
C34 H34B 0.9800 .
C34 H34C 0.9800 .
C35 O6 1.431(3) .
C35 H35A 0.9800 .
C35 H35B 0.9800 .
C35 H35C 0.9800 .
N3 H3N 0.865(17) .
N4 H4N 0.867(17) .
